data_8100583
loop_
_publ_author_name
'Boeyens, J. C. A.'
'Ichharam, V. V. H.'

_publ_section_title
;
Redetermination of the crystal structure of calcium sulphate dihydrate, 
CaSO~4~ &#x00B7; 2H~2~O
;
_journal_issue 1
_journal_name_full 'Zeitschrift f\"ur Kristallographie - New Crystal Structures'
_journal_page_first 9
_journal_page_last 10
_journal_volume 217
_journal_year 2002
_chemical_formula_moiety 'H4 Ca1 O6 S1'
_chemical_formula_structural 'Ca S O6 H'
_chemical_formula_sum 'Ca H4 O6 S'
_chemical_formula_weight 172.17
_space_group_IT_number 15
_symmetry_cell_setting monoclinic
_symmetry_space_group_name_Hall '-C 2yc'
_symmetry_space_group_name_H-M 'C 1 2/c 1'
_cell_angle_alpha 90
_cell_angle_beta 127.414(11)
_cell_angle_gamma 90
_cell_formula_units_Z 4
_cell_length_a 6.2840(10)
_cell_length_b 15.2000(10)
_cell_length_c 6.5230(12)
_cell_measurement_temperature 293(2)
_cell_measurement_wavelength 0.71073
_cell_volume 494.87(12)
_diffrn_ambient_temperature 293(2)
_exptl_crystal_density_diffrn 2.311
_cod_original_sg_symbol_H-M 'C 2/c'
_cod_database_code 8100583

loop_
_symmetry_equiv_pos_as_xyz
'x, y, z'
'-x, y, -z+1/2'
'x+1/2, y+1/2, z'
'-x+1/2, y+1/2, -z+1/2'
'-x, -y, -z'
'x, -y, z-1/2'
'-x+1/2, -y+1/2, -z'
'x+1/2, -y+1/2, z-1/2'

loop_
_atom_site_label
_atom_site_type_symbol
_atom_site_fract_x
_atom_site_fract_y
_atom_site_fract_z
_atom_site_U_iso_or_equiv
_atom_site_adp_type
_atom_site_occupancy
_atom_site_symmetry_multiplicity
_atom_site_calc_flag
_atom_site_refinement_flags
_atom_site_disorder_assembly
_atom_site_disorder_group
Ca Ca 0.5 0.079556(14) 0.75 0.01151(9) Uani 1 4 d S . 1
S2 S 0 0.077240(16) 0.75 0.00984(9) Uani 1 4 d S . 2
O1 O 0.03721(14) 0.13198(5) 0.58718(13) 0.01655(14) Uani 1 8 d . A 2
O2 O 0.24239(13) 0.02211(4) 0.90917(13) 0.01638(14) Uani 1 8 d . B 2
OW O 0.62022(19) 0.18197(5) 0.07844(16) 0.02406(18) Uani 1 8 d . C 3
H1 H 0.749(3) 0.1619(14) 0.251(4) 0.031(8) Uiso 1 8 d . D 3
H2 H 0.584(5) 0.2351(19) 0.073(5) 0.057(7) Uiso 1 8 d . E 3

loop_
_atom_site_aniso_label
_atom_site_aniso_U_11
_atom_site_aniso_U_22
_atom_site_aniso_U_33
_atom_site_aniso_U_23
_atom_site_aniso_U_13
_atom_site_aniso_U_12
Ca 0.01050(14) 0.01240(13) 0.01037(13) 0 0.00569(10) 0
S2 0.00836(15) 0.01081(15) 0.00900(14) 0 0.00458(12) 0
O1 0.0163(3) 0.0187(3) 0.0145(3) 0.0052(2) 0.0093(2) 0.0006(2)
O2 0.0115(3) 0.0179(3) 0.0172(3) 0.0068(2) 0.0075(2) 0.0052(2)
OW 0.0304(4) 0.0182(3) 0.0157(3) -0.0028(2) 0.0099(3) 0.0013(3)

loop_
_geom_bond_atom_site_label_1
_geom_bond_atom_site_label_2
_geom_bond_distance
_geom_bond_site_symmetry_2
_geom_bond_publ_flag
Ca Ca 4.0604(5) 5_656 ?
Ca Ca 4.0604(5) 5_657 ?
S2 O1 1.4754(7) 2_556 ?
S2 O1 1.4754(7) . ?
S2 O2 1.4760(7) 2_556 ?
S2 O2 1.4760(7) . ?

loop_
_cod_related_entry_id
_cod_related_entry_database
_cod_related_entry_code
1 AMCSD 0011093
